data_9011823
loop_
_publ_author_name
'Skala, R.'
'Drabek, M.'

_publ_section_title
;
 Nickelphosphide from the Vicenice octahedrite: Rietveld crystal structure
 refinement of synthetic analogue
 Sample: P-33/3
;
_journal_name_full 'Mineralogical Magazine'
_journal_page_first 783
_journal_page_last 792
_journal_paper_doi 10.1180/0026461036740134
_journal_volume 67
_journal_year 2003
_chemical_compound_source Synthetic
_chemical_formula_sum 'Ni3 P'
_chemical_name_mineral Nickelphosphide
_space_group_IT_number 82
_symmetry_space_group_name_Hall 'I -4'
_symmetry_space_group_name_H-M 'I -4'
_cell_angle_alpha 90
_cell_angle_beta 90
_cell_angle_gamma 90
_cell_length_a 8.9499
_cell_length_b 8.9499
_cell_length_c 4.3850
_cell_formula_units_Z 8
_cell_volume 351.242
_database_code_amcsd 0014568
_exptl_crystal_density_diffrn 7.831
_cod_database_code 9011823

loop_
_space_group_symop_operation_xyz
x,y,z
1/2+x,1/2+y,1/2+z
y,-x,-z
1/2+y,1/2-x,1/2-z
-x,-y,z
1/2-x,1/2-y,1/2+z
-y,x,-z
1/2-y,1/2+x,1/2-z

loop_
_atom_site_label
_atom_site_fract_x
_atom_site_fract_y
_atom_site_fract_z
_atom_site_U_iso_or_equiv
NiMe1 0.07830 0.11320 0.24800 0.00760
NiMe2 0.36510 0.03100 0.97200 0.00127
NiMe3 0.16770 0.22010 0.75000 0.00887
P 0.28690 0.04580 0.48000 0.02026

loop_
_cod_related_entry_id
_cod_related_entry_database
_cod_related_entry_code
1 AMCSD 0014568
